data_1535004
loop_
_publ_author_name
'Beck, J.'
'Fischer, A.'
'Stankowski, A.'

_publ_section_title
;
 Polymere, bandfoermige Tellurkationen in den Strukturen des
 Chloroberyllats Te7 (Be2 Cl6) und des Chlorobismuthats (Te4) (Te10) (Bi4
 Cl16)
;
_journal_name_full 'Zeitschrift fuer Anorganische und Allgemeine Chemie'
_journal_page_first 2542
_journal_page_last 2548
_journal_volume 628
_journal_year 2002
_chemical_formula_sum 'Be2 Cl6 Te7'
_chemical_name_systematic 'Te7 (Be2 Cl6)'
_space_group_IT_number 58
_symmetry_space_group_name_Hall '-P 2 2n'
_symmetry_space_group_name_H-M 'P n n m'
_cell_angle_alpha 90
_cell_angle_beta 90
_cell_angle_gamma 90
_cell_formula_units_Z 2
_cell_length_a 5.416
_cell_length_b 9.7479
_cell_length_c 16.6444
_cell_volume 878.735
_citation_journal_id_ASTM ZAACAB
_cod_data_source_file Beck_ZAACAB_2002_804.cif
_cod_data_source_block Be2Cl6Te7
_cod_original_cell_volume 878.7349
_cod_database_code 1535004

loop_
_symmetry_equiv_pos_as_xyz
x,y,z
-x,-y,z
x+1/2,-y+1/2,-z+1/2
-x+1/2,y+1/2,-z+1/2
-x,-y,-z
x,y,-z
-x-1/2,y-1/2,z-1/2
x-1/2,-y-1/2,z-1/2

loop_
_atom_site_label
_atom_site_type_symbol
_atom_site_fract_x
_atom_site_fract_y
_atom_site_fract_z
_atom_site_occupancy
_atom_site_U_iso_or_equiv
Te2 Te 0.33266 -0.110396 0.371067 1 0.0
Cl2 Cl-1 0.3587 -0.15071 -0.14556 1 0.0
Te3 Te 0 0 0.262021 1 0.0
Te1 Te 0 0 0.5 1 0.0
Cl1 Cl-1 0.74293 -0.08614 0 1 0.0
Be1 Be+2 0.5 0 -0.0805 1 0.0
